data_4305571
loop_
_publ_author_name
'Mihail Atanasov'
'Christoph Busche'
'Peter Comba'
'Fadi El Hallak'
'Bodo Martin'
'Gopalan Rajaraman'
'Joris van Slageren'
'Hubert Wadepohl'

_publ_section_title
;
Trinuclear {M1}CN{M2}2 Complexes (M1= CrIII, FeIII, CoIII; M2= CuII, NiII,
MnII). Are Single Molecule Magnets Predictable?
;
_journal_name_full 'Inorganic Chemistry'
_journal_page_first 8112
_journal_page_last 8125
_journal_paper_doi 10.1021/ic800556c
_journal_volume 47
_journal_year 2008
_chemical_formula_sum 'C62 H62 Cr Mn2 N16 O12'
_chemical_formula_weight 1385.16
_space_group_IT_number 2
_symmetry_cell_setting triclinic
_symmetry_Int_Tables_number 2
_symmetry_space_group_name_Hall '-P 1'
_symmetry_space_group_name_H-M 'P -1'
_atom_sites_solution_hydrogens geom
_atom_sites_solution_primary direct
_atom_sites_solution_secondary difmap
_audit_block_code co_cb2a
_audit_creation_method SHELXL-97
_cell_angle_alpha 80.350(3)
_cell_angle_beta 73.884(3)
_cell_angle_gamma 66.791(3)
_cell_formula_units_Z 1
_cell_length_a 11.2504(15)
_cell_length_b 12.6356(18)
_cell_length_c 13.8690(19)
_cell_measurement_temperature 100(2)
_cell_volume 1737.0(4)
_computing_cell_refinement 'SAINT (Bruker AXS, 1997-2006)'
_computing_data_collection 'SMART (Bruker AXS, 1997-2003)'
_computing_data_reduction 'SAINT (Bruker AXS, 1997-2006)'
_computing_molecular_graphics 'PLATON (Spek, 1980-2005)'
_computing_publication_material 'SHELXL-97 (Sheldrick, 1997)'
_computing_structure_refinement 'SHELXL-97 (Sheldrick, 1997)'
_computing_structure_solution 'DIRDIF (Beurskens, 1999-2007)'
_diffrn_ambient_temperature 100(2)
_diffrn_measured_fraction_theta_full 1.000
_diffrn_measured_fraction_theta_max 1.000
_diffrn_measurement_device_type 'CCD area detector (Bruker AXS Smart 1000)'
_diffrn_measurement_method '\f- and \w-scans'
_diffrn_radiation_monochromator graphite
_diffrn_radiation_probe x-ray
_diffrn_radiation_type MoK\a
_diffrn_radiation_wavelength 0.71073
_diffrn_reflns_av_R_equivalents 0.0835
_diffrn_reflns_av_sigmaI/netI 0.0762
_diffrn_reflns_limit_h_max 13
_diffrn_reflns_limit_h_min -12
_diffrn_reflns_limit_k_max 15
_diffrn_reflns_limit_k_min -14
_diffrn_reflns_limit_l_max 16
_diffrn_reflns_limit_l_min 0
_diffrn_reflns_number 27827
_diffrn_reflns_theta_full 25.03
_diffrn_reflns_theta_max 25.03
_diffrn_reflns_theta_min 1.53
_diffrn_source 'fine-focus sealed tube'
_exptl_absorpt_coefficient_mu 0.580
_exptl_absorpt_correction_T_max 0.9623
_exptl_absorpt_correction_T_min 0.9260
_exptl_absorpt_correction_type multi-scan
_exptl_absorpt_process_details 'SADABS (Bruker AXS, 2004-2007)'
_exptl_crystal_colour colourless
_exptl_crystal_density_diffrn 1.324
_exptl_crystal_density_method 'not measured'
_exptl_crystal_description irregular
_exptl_crystal_F_000 716
_exptl_crystal_size_max 0.15
_exptl_crystal_size_mid 0.10
_exptl_crystal_size_min 0.10
_platon_squeeze_details
;
;
_refine_diff_density_max 1.984
_refine_diff_density_min -0.603
_refine_diff_density_rms 0.093
_refine_ls_abs_structure_details 'Flack H D (1983), Acta Cryst. A39, 876-881'
_refine_ls_extinction_method none
_refine_ls_goodness_of_fit_ref 1.057
_refine_ls_hydrogen_treatment constr
_refine_ls_matrix_type full
_refine_ls_number_parameters 426
_refine_ls_number_reflns 6136
_refine_ls_number_restraints 0
_refine_ls_restrained_S_all 1.057
_refine_ls_R_factor_all 0.0851
_refine_ls_R_factor_gt 0.0584
_refine_ls_shift/su_max 0.000
_refine_ls_shift/su_mean 0.000
_refine_ls_structure_factor_coef Fsqd
_refine_ls_weighting_details 'calc w=1/[\s^2^(Fo^2^)+(0.0894P)^2^+0.0000P] where P=(Fo^2^+2Fc^2^)/3'
_refine_ls_weighting_scheme calc
_refine_ls_wR_factor_gt 0.1507
_refine_ls_wR_factor_ref 0.1621
_reflns_number_gt 4146
_reflns_number_total 6136
_reflns_threshold_expression >2sigma(I)
_cod_data_source_file ic800556c_si_001_1.cif
_cod_data_source_block trans_CrIII[MnL1]2Cl
_cod_database_code 4305571
_audit_block_refno 240

loop_
_symmetry_equiv_pos_as_xyz
'x, y, z'
'-x, -y, -z'

loop_
_atom_site_label
_atom_site_type_symbol
_atom_site_fract_x
_atom_site_fract_y
_atom_site_fract_z
_atom_site_U_iso_or_equiv
_atom_site_adp_type
_atom_site_occupancy
_atom_site_symmetry_multiplicity
_atom_site_calc_flag
_atom_site_refinement_flags
_atom_site_disorder_assembly
_atom_site_disorder_group
C1 C 0.4302(4) 0.4661(3) 0.7154(3) 0.0242(10) Uani 1 1 d . . .
C2 C 0.3672(5) 0.4478(3) 0.6378(3) 0.0251(10) Uani 1 1 d . . .
H2A H 0.2701 0.4913 0.6555 0.030 Uiso 1 1 calc R . .
H2B H 0.4037 0.4788 0.5708 0.030 Uiso 1 1 calc R . .
C4 C 0.5387(4) 0.2584(3) 0.6089(3) 0.0216(10) Uani 1 1 d . . .
H4A H 0.5781 0.2836 0.5402 0.026 Uiso 1 1 calc R . .
H4B H 0.5550 0.1754 0.6095 0.026 Uiso 1 1 calc R . .
C5 C 0.6083(4) 0.2740(3) 0.6827(3) 0.0221(10) Uani 1 1 d . . .
C6 C 0.5655(4) 0.2306(3) 0.7936(3) 0.0178(9) Uani 1 1 d . . .
H6 H 0.6205 0.2421 0.8336 0.021 Uiso 1 1 calc R . .
C8 C 0.3780(4) 0.4218(3) 0.8241(3) 0.0202(9) Uani 1 1 d . . .
H8 H 0.4088 0.4507 0.8717 0.024 Uiso 1 1 calc R . .
C9 C 0.5823(5) 0.4039(4) 0.6840(3) 0.0294(11) Uani 1 1 d . . .
C10 C 0.4000(4) 0.5956(4) 0.7104(3) 0.0261(10) Uani 1 1 d . . .
C11 C 0.3959(4) 0.7470(3) 0.7900(4) 0.0285(11) Uani 1 1 d . . .
H11A H 0.4542 0.7699 0.7307 0.043 Uiso 1 1 calc R . .
H11B H 0.4135 0.7610 0.8511 0.043 Uiso 1 1 calc R . .
H11C H 0.3028 0.7923 0.7884 0.043 Uiso 1 1 calc R . .
C12 C 0.7574(5) 0.2074(4) 0.6458(4) 0.0313(11) Uani 1 1 d . . .
C13 C 0.9642(7) 0.1654(8) 0.6643(7) 0.102(3) Uani 1 1 d . . .
H13A H 0.9835 0.0926 0.6364 0.154 Uiso 1 1 calc R . .
H13B H 1.0049 0.1497 0.7218 0.154 Uiso 1 1 calc R . .
H13C H 1.0007 0.2148 0.6126 0.154 Uiso 1 1 calc R . .
C14 C 0.2262(4) 0.4701(3) 0.8498(3) 0.0205(9) Uani 1 1 d . . .
C15 C 0.1530(5) 0.5778(3) 0.8886(3) 0.0255(10) Uani 1 1 d . . .
H15 H 0.1963 0.6207 0.9058 0.031 Uiso 1 1 calc R . .
C16 C 0.0175(5) 0.6209(4) 0.9017(3) 0.0325(11) Uani 1 1 d . . .
H16 H -0.0339 0.6949 0.9271 0.039 Uiso 1 1 calc R . .
C17 C -0.0434(5) 0.5580(4) 0.8783(4) 0.0360(12) Uani 1 1 d . . .
H17 H -0.1371 0.5876 0.8862 0.043 Uiso 1 1 calc R . .
C18 C 0.0336(4) 0.4499(4) 0.8427(3) 0.0295(11) Uani 1 1 d . . .
H18 H -0.0089 0.4052 0.8273 0.035 Uiso 1 1 calc R . .
C19 C 0.5897(4) 0.1032(3) 0.8008(3) 0.0189(9) Uani 1 1 d . . .
C20 C 0.7096(4) 0.0198(4) 0.8143(3) 0.0228(10) Uani 1 1 d . . .
H20 H 0.7778 0.0413 0.8228 0.027 Uiso 1 1 calc R . .
C21 C 0.7281(4) -0.0942(4) 0.8154(3) 0.0260(10) Uani 1 1 d . . .
H21 H 0.8111 -0.1527 0.8212 0.031 Uiso 1 1 calc R . .
C22 C 0.6244(4) -0.1236(4) 0.8078(3) 0.0256(10) Uani 1 1 d . . .
H22 H 0.6337 -0.2020 0.8101 0.031 Uiso 1 1 calc R . .
C23 C 0.5079(4) -0.0353(3) 0.7970(3) 0.0229(10) Uani 1 1 d . . .
H23 H 0.4362 -0.0550 0.7930 0.027 Uiso 1 1 calc R . .
C24 C 0.3350(5) 0.3180(4) 0.5515(3) 0.0251(10) Uani 1 1 d . . .
H24A H 0.3929 0.3304 0.4859 0.030 Uiso 1 1 calc R . .
H24B H 0.2467 0.3807 0.5565 0.030 Uiso 1 1 calc R . .
C25 C 0.3198(4) 0.2042(3) 0.5545(3) 0.0210(9) Uani 1 1 d . . .
C26 C 0.3254(4) 0.1587(4) 0.4683(3) 0.0258(10) Uani 1 1 d . . .
H26 H 0.3461 0.1967 0.4043 0.031 Uiso 1 1 calc R . .
C27 C 0.3013(5) 0.0592(4) 0.4751(3) 0.0298(11) Uani 1 1 d . . .
H27 H 0.3029 0.0287 0.4164 0.036 Uiso 1 1 calc R . .
C28 C 0.2745(4) 0.0041(4) 0.5685(3) 0.0258(10) Uani 1 1 d . . .
H28 H 0.2607 -0.0666 0.5752 0.031 Uiso 1 1 calc R . .
C29 C 0.2681(4) 0.0535(4) 0.6516(3) 0.0249(10) Uani 1 1 d . . .
H29 H 0.2468 0.0167 0.7161 0.030 Uiso 1 1 calc R . .
C30 C 0.4011(4) 0.2641(3) 0.9485(3) 0.0216(9) Uani 1 1 d . . .
H30A H 0.4301 0.1801 0.9610 0.032 Uiso 1 1 calc R . .
H30B H 0.3063 0.2995 0.9801 0.032 Uiso 1 1 calc R . .
H30C H 0.4523 0.2928 0.9770 0.032 Uiso 1 1 calc R . .
C51 C 0.1208(4) 0.0918(3) 0.9279(3) 0.0145(8) Uani 1 1 d . . .
C52 C -0.0265(4) 0.0676(3) 1.1344(3) 0.0171(9) Uani 1 1 d . . .
C53 C -0.1591(4) 0.1453(4) 0.9703(3) 0.0205(9) Uani 1 1 d . . .
Cr1 Cr 0.0000 0.0000 1.0000 0.0122(2) Uani 1 2 d S . .
Mn1 Mn 0.29921(6) 0.23068(5) 0.77534(5) 0.01796(19) Uani 1 1 d . . .
N1 N 0.1666(3) 0.4061(3) 0.8292(2) 0.0208(8) Uani 1 1 d . . .
N2 N 0.4891(3) 0.0762(3) 0.7916(2) 0.0181(8) Uani 1 1 d . . .
N3 N 0.4232(3) 0.2939(3) 0.8393(2) 0.0164(7) Uani 1 1 d . . .
N4 N 0.2908(3) 0.1521(3) 0.6460(2) 0.0200(8) Uani 1 1 d . . .
N7 N 0.3923(3) 0.3247(3) 0.6328(2) 0.0205(8) Uani 1 1 d . . .
N51 N 0.1840(3) 0.1451(3) 0.8843(3) 0.0215(8) Uani 1 1 d . . .
N52 N -0.0440(3) 0.1091(3) 1.2064(3) 0.0257(8) Uani 1 1 d . . .
N53 N -0.2429(4) 0.2286(3) 0.9552(3) 0.0320(9) Uani 1 1 d . . .
O1 O 0.3660(4) 0.6616(3) 0.6422(2) 0.0369(9) Uani 1 1 d . . .
O2 O 0.4211(3) 0.6256(2) 0.7895(2) 0.0276(7) Uani 1 1 d . . .
O3 O 0.7984(3) 0.1446(4) 0.5750(3) 0.0626(13) Uani 1 1 d . . .
O4 O 0.8308(3) 0.2198(3) 0.6951(2) 0.0358(8) Uani 1 1 d . . .
O5 O 0.6433(3) 0.4173(3) 0.7582(3) 0.0389(8) Uani 1 1 d . . .
H5 H 0.7216 0.3689 0.7504 0.058 Uiso 1 1 calc R . .
O6 O 0.6344(3) 0.4484(3) 0.5942(3) 0.0381(9) Uani 1 1 d . . .
H6A H 0.6907 0.4730 0.6013 0.057 Uiso 1 1 calc R . .

loop_
_atom_site_aniso_label
_atom_site_aniso_U_11
_atom_site_aniso_U_22
_atom_site_aniso_U_33
_atom_site_aniso_U_23
_atom_site_aniso_U_13
_atom_site_aniso_U_12
C1 0.038(3) 0.018(2) 0.018(2) -0.0001(17) 0.004(2) -0.019(2)
C2 0.040(3) 0.019(2) 0.012(2) 0.0017(17) 0.0028(19) -0.014(2)
C4 0.030(2) 0.019(2) 0.017(2) -0.0020(17) 0.0043(19) -0.0161(19)
C5 0.025(2) 0.022(2) 0.021(2) -0.0049(18) 0.0062(19) -0.0162(19)
C6 0.024(2) 0.021(2) 0.016(2) -0.0027(17) -0.0028(18) -0.0163(18)
C8 0.036(3) 0.012(2) 0.017(2) 0.0008(16) -0.0029(19) -0.0148(19)
C9 0.042(3) 0.030(3) 0.019(2) -0.0072(19) 0.008(2) -0.024(2)
C10 0.034(3) 0.025(2) 0.020(2) -0.005(2) 0.009(2) -0.020(2)
C11 0.027(2) 0.015(2) 0.044(3) -0.009(2) 0.004(2) -0.0135(19)
C12 0.033(3) 0.031(3) 0.030(3) -0.009(2) 0.015(2) -0.024(2)
C13 0.065(5) 0.133(8) 0.101(7) -0.013(6) -0.006(5) -0.035(5)
C14 0.034(3) 0.016(2) 0.010(2) 0.0027(16) -0.0023(18) -0.0104(19)
C15 0.040(3) 0.015(2) 0.018(2) 0.0028(17) 0.000(2) -0.012(2)
C16 0.038(3) 0.016(2) 0.030(3) 0.0027(19) -0.005(2) 0.000(2)
C17 0.028(3) 0.031(3) 0.042(3) 0.003(2) -0.012(2) -0.003(2)
C18 0.031(3) 0.024(2) 0.033(3) 0.003(2) -0.013(2) -0.008(2)
C19 0.021(2) 0.022(2) 0.012(2) -0.0051(17) 0.0038(17) -0.0097(19)
C20 0.022(2) 0.026(2) 0.022(2) -0.0018(19) -0.0047(19) -0.0110(19)
C21 0.025(2) 0.025(2) 0.027(2) -0.0011(19) -0.008(2) -0.007(2)
C22 0.032(3) 0.018(2) 0.025(2) -0.0016(18) -0.008(2) -0.007(2)
C23 0.025(2) 0.016(2) 0.027(2) 0.0008(18) -0.0037(19) -0.0108(19)
C24 0.037(3) 0.022(2) 0.020(2) 0.0047(18) -0.007(2) -0.016(2)
C25 0.027(2) 0.019(2) 0.020(2) 0.0026(18) -0.0087(19) -0.0113(19)
C26 0.031(3) 0.027(2) 0.019(2) 0.0008(19) -0.005(2) -0.012(2)
C27 0.040(3) 0.032(3) 0.021(2) -0.006(2) -0.005(2) -0.017(2)
C28 0.031(3) 0.024(2) 0.030(3) -0.004(2) -0.008(2) -0.016(2)
C29 0.030(3) 0.020(2) 0.028(2) -0.0009(19) -0.005(2) -0.014(2)
C30 0.028(2) 0.017(2) 0.015(2) -0.0009(17) 0.0015(18) -0.0081(19)
C51 0.014(2) 0.015(2) 0.014(2) -0.0053(16) -0.0032(17) -0.0035(17)
C52 0.009(2) 0.012(2) 0.026(2) 0.0049(18) -0.0038(17) -0.0020(16)
C53 0.021(2) 0.020(2) 0.018(2) -0.0054(18) -0.0049(18) -0.004(2)
Cr1 0.0111(5) 0.0115(5) 0.0128(5) -0.0002(3) 0.0002(4) -0.0053(4)
Mn1 0.0248(4) 0.0146(3) 0.0157(3) -0.0003(2) 0.0003(3) -0.0121(3)
N1 0.027(2) 0.0178(18) 0.0169(18) 0.0024(14) -0.0049(15) -0.0092(16)
N2 0.0195(18) 0.0184(18) 0.0188(18) -0.0023(14) -0.0008(15) -0.0116(15)
N3 0.0204(18) 0.0133(17) 0.0136(17) 0.0023(13) 0.0015(14) -0.0091(14)
N4 0.025(2) 0.0184(18) 0.0177(18) 0.0011(14) -0.0035(15) -0.0116(16)
N7 0.036(2) 0.0122(17) 0.0144(18) -0.0002(14) -0.0022(16) -0.0126(16)
N51 0.0214(19) 0.0206(18) 0.0215(19) -0.0053(15) 0.0033(16) -0.0108(16)
N52 0.025(2) 0.029(2) 0.022(2) -0.0091(17) -0.0054(16) -0.0057(17)
N53 0.029(2) 0.024(2) 0.036(2) -0.0086(18) -0.0157(19) 0.0050(19)
O1 0.066(2) 0.0206(17) 0.0222(18) 0.0004(14) 0.0008(17) -0.0217(17)
O2 0.0390(19) 0.0177(15) 0.0270(17) -0.0023(13) 0.0022(14) -0.0177(14)
O3 0.024(2) 0.110(3) 0.057(3) -0.063(3) 0.0147(18) -0.022(2)
O4 0.036(2) 0.042(2) 0.0348(19) -0.0024(16) -0.0097(16) -0.0199(17)
O5 0.045(2) 0.0301(19) 0.047(2) -0.0043(16) -0.0122(18) -0.0173(16)
O6 0.032(2) 0.0334(19) 0.049(2) 0.0125(16) -0.0018(16) -0.0232(16)

loop_
_atom_type_symbol
_atom_type_description
_atom_type_scat_dispersion_real
_atom_type_scat_dispersion_imag
_atom_type_scat_source
C C 0.0033 0.0016 'International Tables Vol C Tables 4.2.6.8 and 6.1.1.4'
H H 0.0000 0.0000 'International Tables Vol C Tables 4.2.6.8 and 6.1.1.4'
Cr Cr 0.3209 0.6236 'International Tables Vol C Tables 4.2.6.8 and 6.1.1.4'
Mn Mn 0.3368 0.7283 'International Tables Vol C Tables 4.2.6.8 and 6.1.1.4'
N N 0.0061 0.0033 'International Tables Vol C Tables 4.2.6.8 and 6.1.1.4'
O O 0.0106 0.0060 'International Tables Vol C Tables 4.2.6.8 and 6.1.1.4'

loop_
_geom_angle_atom_site_label_1
_geom_angle_atom_site_label_2
_geom_angle_atom_site_label_3
_geom_angle
_geom_angle_site_symmetry_1
_geom_angle_site_symmetry_3
_geom_angle_publ_flag
C10 C1 C2 106.5(4) . . ?
C10 C1 C9 108.0(3) . . ?
C2 C1 C9 108.9(3) . . ?
C10 C1 C8 110.6(3) . . ?
C2 C1 C8 113.4(3) . . ?
C9 C1 C8 109.3(4) . . ?
N7 C2 C1 112.2(3) . . ?
N7 C2 H2A 109.2 . . ?
C1 C2 H2A 109.2 . . ?
N7 C2 H2B 109.2 . . ?
C1 C2 H2B 109.2 . . ?
H2A C2 H2B 107.9 . . ?
N7 C4 C5 113.2(3) . . ?
N7 C4 H4A 108.9 . . ?
C5 C4 H4A 108.9 . . ?
N7 C4 H4B 108.9 . . ?
C5 C4 H4B 108.9 . . ?
H4A C4 H4B 107.8 . . ?
C4 C5 C12 107.4(3) . . ?
C4 C5 C9 109.7(4) . . ?
C12 C5 C9 109.5(3) . . ?
C4 C5 C6 115.9(3) . . ?
C12 C5 C6 107.7(4) . . ?
C9 C5 C6 106.5(3) . . ?
N3 C6 C19 108.5(3) . . ?
N3 C6 C5 112.4(3) . . ?
C19 C6 C5 110.7(3) . . ?
N3 C6 H6 108.4 . . ?
C19 C6 H6 108.4 . . ?
C5 C6 H6 108.4 . . ?
N3 C8 C14 107.8(3) . . ?
N3 C8 C1 113.9(3) . . ?
C14 C8 C1 109.3(3) . . ?
N3 C8 H8 108.6 . . ?
C14 C8 H8 108.6 . . ?
C1 C8 H8 108.6 . . ?
O6 C9 O5 107.8(4) . . ?
O6 C9 C1 111.5(4) . . ?
O5 C9 C1 109.7(3) . . ?
O6 C9 C5 112.6(4) . . ?
O5 C9 C5 108.7(4) . . ?
C1 C9 C5 106.5(3) . . ?
O1 C10 O2 123.8(4) . . ?
O1 C10 C1 124.4(4) . . ?
O2 C10 C1 111.8(4) . . ?
O2 C11 H11A 109.5 . . ?
O2 C11 H11B 109.5 . . ?
H11A C11 H11B 109.5 . . ?
O2 C11 H11C 109.5 . . ?
H11A C11 H11C 109.5 . . ?
H11B C11 H11C 109.5 . . ?
O3 C12 O4 124.8(5) . . ?
O3 C12 C5 120.2(4) . . ?
O4 C12 C5 115.0(4) . . ?
O4 C13 H13A 109.5 . . ?
O4 C13 H13B 109.5 . . ?
H13A C13 H13B 109.5 . . ?
O4 C13 H13C 109.5 . . ?
H13A C13 H13C 109.5 . . ?
H13B C13 H13C 109.5 . . ?
N1 C14 C15 121.5(4) . . ?
N1 C14 C8 116.9(3) . . ?
C15 C14 C8 121.6(4) . . ?
C16 C15 C14 118.9(4) . . ?
C16 C15 H15 120.6 . . ?
C14 C15 H15 120.6 . . ?
C17 C16 C15 120.0(4) . . ?
C17 C16 H16 120.0 . . ?
C15 C16 H16 120.0 . . ?
C16 C17 C18 118.8(4) . . ?
C16 C17 H17 120.6 . . ?
C18 C17 H17 120.6 . . ?
N1 C18 C17 122.2(4) . . ?
N1 C18 H18 118.9 . . ?
C17 C18 H18 118.9 . . ?
N2 C19 C20 122.3(4) . . ?
N2 C19 C6 116.2(3) . . ?
C20 C19 C6 121.5(4) . . ?
C21 C20 C19 118.9(4) . . ?
C21 C20 H20 120.5 . . ?
C19 C20 H20 120.5 . . ?
C20 C21 C22 119.4(4) . . ?
C20 C21 H21 120.3 . . ?
C22 C21 H21 120.3 . . ?
C23 C22 C21 117.6(4) . . ?
C23 C22 H22 121.2 . . ?
C21 C22 H22 121.2 . . ?
N2 C23 C22 124.1(4) . . ?
N2 C23 H23 117.9 . . ?
C22 C23 H23 117.9 . . ?
N7 C24 C25 113.2(3) . . ?
N7 C24 H24A 108.9 . . ?
C25 C24 H24A 108.9 . . ?
N7 C24 H24B 108.9 . . ?
C25 C24 H24B 108.9 . . ?
H24A C24 H24B 107.8 . . ?
N4 C25 C26 121.0(4) . . ?
N4 C25 C24 116.7(4) . . ?
C26 C25 C24 122.1(4) . . ?
C27 C26 C25 120.3(4) . . ?
C27 C26 H26 119.9 . . ?
C25 C26 H26 119.9 . . ?
C26 C27 C28 118.9(4) . . ?
C26 C27 H27 120.5 . . ?
C28 C27 H27 120.5 . . ?
C29 C28 C27 118.6(4) . . ?
C29 C28 H28 120.7 . . ?
C27 C28 H28 120.7 . . ?
N4 C29 C28 123.1(4) . . ?
N4 C29 H29 118.5 . . ?
C28 C29 H29 118.5 . . ?
N3 C30 H30A 109.5 . . ?
N3 C30 H30B 109.5 . . ?
H30A C30 H30B 109.5 . . ?
N3 C30 H30C 109.5 . . ?
H30A C30 H30C 109.5 . . ?
H30B C30 H30C 109.5 . . ?
N51 C51 Cr1 176.5(4) . . ?
N52 C52 Cr1 177.1(4) . . ?
N53 C53 Cr1 176.1(4) . . ?
C51 Cr1 C51 179.999(1) 2_557 . ?
C51 Cr1 C53 86.96(15) 2_557 2_557 ?
C51 Cr1 C53 93.04(15) . 2_557 ?
C51 Cr1 C53 93.04(15) 2_557 . ?
C51 Cr1 C53 86.96(15) . . ?
C53 Cr1 C53 179.998(1) 2_557 . ?
C51 Cr1 C52 90.65(15) 2_557 . ?
C51 Cr1 C52 89.35(15) . . ?
C53 Cr1 C52 91.83(15) 2_557 . ?
C53 Cr1 C52 88.17(15) . . ?
C51 Cr1 C52 89.35(15) 2_557 2_557 ?
C51 Cr1 C52 90.65(15) . 2_557 ?
C53 Cr1 C52 88.17(15) 2_557 2_557 ?
C53 Cr1 C52 91.83(15) . 2_557 ?
C52 Cr1 C52 180.0 . 2_557 ?
N51 Mn1 N4 93.43(13) . . ?
N51 Mn1 N1 93.57(12) . . ?
N4 Mn1 N1 126.37(13) . . ?
N51 Mn1 N3 114.54(12) . . ?
N4 Mn1 N3 145.81(12) . . ?
N1 Mn1 N3 73.45(12) . . ?
N51 Mn1 N2 89.43(12) . . ?
N4 Mn1 N2 89.47(12) . . ?
N1 Mn1 N2 143.68(12) . . ?
N3 Mn1 N2 72.44(11) . . ?
N51 Mn1 N7 166.43(13) . . ?
N4 Mn1 N7 75.39(12) . . ?
N1 Mn1 N7 87.16(12) . . ?
N3 Mn1 N7 78.67(11) . . ?
N2 Mn1 N7 98.01(12) . . ?
C14 N1 C18 118.7(4) . . ?
C14 N1 Mn1 116.6(3) . . ?
C18 N1 Mn1 124.8(3) . . ?
C23 N2 C19 117.5(4) . . ?
C23 N2 Mn1 127.2(3) . . ?
C19 N2 Mn1 115.2(3) . . ?
C30 N3 C6 107.6(3) . . ?
C30 N3 C8 107.6(3) . . ?
C6 N3 C8 115.3(3) . . ?
C30 N3 Mn1 108.9(2) . . ?
C6 N3 Mn1 108.0(2) . . ?
C8 N3 Mn1 109.5(2) . . ?
C25 N4 C29 118.1(4) . . ?
C25 N4 Mn1 116.2(3) . . ?
C29 N4 Mn1 125.6(3) . . ?
C24 N7 C2 106.9(3) . . ?
C24 N7 C4 110.0(3) . . ?
C2 N7 C4 109.2(3) . . ?
C24 N7 Mn1 105.9(2) . . ?
C2 N7 Mn1 117.6(2) . . ?
C4 N7 Mn1 107.1(2) . . ?
C51 N51 Mn1 167.7(3) . . ?
C10 O2 C11 115.2(3) . . ?
C12 O4 C13 117.8(5) . . ?
C9 O5 H5 109.5 . . ?
C9 O6 H6A 109.5 . . ?

loop_
_geom_bond_atom_site_label_1
_geom_bond_atom_site_label_2
_geom_bond_distance
_geom_bond_site_symmetry_2
_geom_bond_publ_flag
C1 C10 1.529(6) . ?
C1 C2 1.532(6) . ?
C1 C9 1.542(7) . ?
C1 C8 1.553(5) . ?
C2 N7 1.478(5) . ?
C2 H2A 0.9900 . ?
C2 H2B 0.9900 . ?
C4 N7 1.492(5) . ?
C4 C5 1.527(6) . ?
C4 H4A 0.9900 . ?
C4 H4B 0.9900 . ?
C5 C12 1.529(6) . ?
C5 C9 1.551(6) . ?
C5 C6 1.554(6) . ?
C6 N3 1.484(5) . ?
C6 C19 1.513(5) . ?
C6 H6 1.0000 . ?
C8 N3 1.488(5) . ?
C8 C14 1.526(6) . ?
C8 H8 1.0000 . ?
C9 O6 1.352(5) . ?
C9 O5 1.451(6) . ?
C10 O1 1.192(5) . ?
C10 O2 1.326(5) . ?
C11 O2 1.447(5) . ?
C11 H11A 0.9800 . ?
C11 H11B 0.9800 . ?
C11 H11C 0.9800 . ?
C12 O3 1.236(5) . ?
C12 O4 1.274(6) . ?
C13 O4 1.356(8) . ?
C13 H13A 0.9800 . ?
C13 H13B 0.9800 . ?
C13 H13C 0.9800 . ?
C14 N1 1.340(5) . ?
C14 C15 1.391(6) . ?
C15 C16 1.371(6) . ?
C15 H15 0.9500 . ?
C16 C17 1.359(7) . ?
C16 H16 0.9500 . ?
C17 C18 1.384(6) . ?
C17 H17 0.9500 . ?
C18 N1 1.343(6) . ?
C18 H18 0.9500 . ?
C19 N2 1.346(5) . ?
C19 C20 1.386(6) . ?
C20 C21 1.370(6) . ?
C20 H20 0.9500 . ?
C21 C22 1.391(6) . ?
C21 H21 0.9500 . ?
C22 C23 1.373(6) . ?
C22 H22 0.9500 . ?
C23 N2 1.332(5) . ?
C23 H23 0.9500 . ?
C24 N7 1.475(5) . ?
C24 C25 1.506(6) . ?
C24 H24A 0.9900 . ?
C24 H24B 0.9900 . ?
C25 N4 1.346(5) . ?
C25 C26 1.386(6) . ?
C26 C27 1.371(6) . ?
C26 H26 0.9500 . ?
C27 C28 1.378(6) . ?
C27 H27 0.9500 . ?
C28 C29 1.373(6) . ?
C28 H28 0.9500 . ?
C29 N4 1.353(5) . ?
C29 H29 0.9500 . ?
C30 N3 1.473(5) . ?
C30 H30A 0.9800 . ?
C30 H30B 0.9800 . ?
C30 H30C 0.9800 . ?
C51 N51 1.152(5) . ?
C51 Cr1 2.072(4) . ?
C52 N52 1.139(5) . ?
C52 Cr1 2.078(4) . ?
C53 N53 1.138(5) . ?
C53 Cr1 2.076(4) . ?
Cr1 C51 2.072(4) 2_557 ?
Cr1 C53 2.076(4) 2_557 ?
Cr1 C52 2.078(4) 2_557 ?
Mn1 N51 2.145(4) . ?
Mn1 N4 2.231(3) . ?
Mn1 N1 2.242(3) . ?
Mn1 N3 2.274(3) . ?
Mn1 N2 2.293(3) . ?
Mn1 N7 2.336(3) . ?
O5 H5 0.8400 . ?
O6 H6A 0.8400 . ?
Mn1 Cr1 5.3294(7) . ?

loop_
_geom_torsion_atom_site_label_1
_geom_torsion_atom_site_label_2
_geom_torsion_atom_site_label_3
_geom_torsion_atom_site_label_4
_geom_torsion
_geom_torsion_site_symmetry_1
_geom_torsion_site_symmetry_2
_geom_torsion_site_symmetry_3
_geom_torsion_site_symmetry_4
_geom_torsion_publ_flag
C10 C1 C2 N7 178.4(3) . . . . ?
C9 C1 C2 N7 62.1(4) . . . . ?
C8 C1 C2 N7 -59.7(5) . . . . ?
N7 C4 C5 C12 -176.8(3) . . . . ?
N7 C4 C5 C9 -57.9(4) . . . . ?
N7 C4 C5 C6 62.8(5) . . . . ?
C4 C5 C6 N3 -62.8(4) . . . . ?
C12 C5 C6 N3 177.0(3) . . . . ?
C9 C5 C6 N3 59.6(4) . . . . ?
C4 C5 C6 C19 58.8(5) . . . . ?
C12 C5 C6 C19 -61.5(4) . . . . ?
C9 C5 C6 C19 -178.9(3) . . . . ?
C10 C1 C8 N3 -170.2(3) . . . . ?
C2 C1 C8 N3 70.2(5) . . . . ?
C9 C1 C8 N3 -51.4(4) . . . . ?
C10 C1 C8 C14 69.2(4) . . . . ?
C2 C1 C8 C14 -50.3(4) . . . . ?
C9 C1 C8 C14 -172.0(3) . . . . ?
C10 C1 C9 O6 -52.9(5) . . . . ?
C2 C1 C9 O6 62.4(4) . . . . ?
C8 C1 C9 O6 -173.2(3) . . . . ?
C10 C1 C9 O5 66.4(4) . . . . ?
C2 C1 C9 O5 -178.3(3) . . . . ?
C8 C1 C9 O5 -53.9(4) . . . . ?
C10 C1 C9 C5 -176.1(3) . . . . ?
C2 C1 C9 C5 -60.8(4) . . . . ?
C8 C1 C9 C5 63.5(4) . . . . ?
C4 C5 C9 O6 -63.6(5) . . . . ?
C12 C5 C9 O6 54.1(5) . . . . ?
C6 C5 C9 O6 170.3(4) . . . . ?
C4 C5 C9 O5 177.0(3) . . . . ?
C12 C5 C9 O5 -65.3(4) . . . . ?
C6 C5 C9 O5 50.9(4) . . . . ?
C4 C5 C9 C1 58.9(4) . . . . ?
C12 C5 C9 C1 176.6(4) . . . . ?
C6 C5 C9 C1 -67.2(4) . . . . ?
C2 C1 C10 O1 -17.4(6) . . . . ?
C9 C1 C10 O1 99.4(5) . . . . ?
C8 C1 C10 O1 -141.1(4) . . . . ?
C2 C1 C10 O2 164.9(3) . . . . ?
C9 C1 C10 O2 -78.3(4) . . . . ?
C8 C1 C10 O2 41.3(5) . . . . ?
C4 C5 C12 O3 -7.6(6) . . . . ?
C9 C5 C12 O3 -126.7(5) . . . . ?
C6 C5 C12 O3 117.8(5) . . . . ?
C4 C5 C12 O4 174.5(4) . . . . ?
C9 C5 C12 O4 55.4(5) . . . . ?
C6 C5 C12 O4 -60.1(5) . . . . ?
N3 C8 C14 N1 -33.3(5) . . . . ?
C1 C8 C14 N1 90.9(4) . . . . ?
N3 C8 C14 C15 149.5(4) . . . . ?
C1 C8 C14 C15 -86.3(4) . . . . ?
N1 C14 C15 C16 -2.9(6) . . . . ?
C8 C14 C15 C16 174.1(4) . . . . ?
C14 C15 C16 C17 1.0(7) . . . . ?
C15 C16 C17 C18 0.9(7) . . . . ?
C16 C17 C18 N1 -1.0(7) . . . . ?
N3 C6 C19 N2 34.5(5) . . . . ?
C5 C6 C19 N2 -89.3(4) . . . . ?
N3 C6 C19 C20 -146.5(4) . . . . ?
C5 C6 C19 C20 89.7(5) . . . . ?
N2 C19 C20 C21 2.1(6) . . . . ?
C6 C19 C20 C21 -176.9(4) . . . . ?
C19 C20 C21 C22 -3.2(6) . . . . ?
C20 C21 C22 C23 1.7(6) . . . . ?
C21 C22 C23 N2 1.1(7) . . . . ?
N7 C24 C25 N4 33.6(5) . . . . ?
N7 C24 C25 C26 -151.0(4) . . . . ?
N4 C25 C26 C27 0.0(7) . . . . ?
C24 C25 C26 C27 -175.1(4) . . . . ?
C25 C26 C27 C28 -1.5(7) . . . . ?
C26 C27 C28 C29 2.4(7) . . . . ?
C27 C28 C29 N4 -2.0(7) . . . . ?
N51 C51 Cr1 C51 47(14) . . . 2_557 ?
N51 C51 Cr1 C53 140(6) . . . 2_557 ?
N51 C51 Cr1 C53 -40(6) . . . . ?
N51 C51 Cr1 C52 -128(6) . . . . ?
N51 C51 Cr1 C52 52(6) . . . 2_557 ?
N53 C53 Cr1 C51 141(6) . . . 2_557 ?
N53 C53 Cr1 C51 -39(6) . . . . ?
N53 C53 Cr1 C53 -89(8) . . . 2_557 ?
N53 C53 Cr1 C52 50(6) . . . . ?
N53 C53 Cr1 C52 -130(6) . . . 2_557 ?
N52 C52 Cr1 C51 -111(7) . . . 2_557 ?
N52 C52 Cr1 C51 69(7) . . . . ?
N52 C52 Cr1 C53 162(7) . . . 2_557 ?
N52 C52 Cr1 C53 -18(7) . . . . ?
N52 C52 Cr1 C52 36(10) . . . 2_557 ?
C15 C14 N1 C18 2.8(6) . . . . ?
C8 C14 N1 C18 -174.4(4) . . . . ?
C15 C14 N1 Mn1 -176.7(3) . . . . ?
C8 C14 N1 Mn1 6.2(4) . . . . ?
C17 C18 N1 C14 -0.8(6) . . . . ?
C17 C18 N1 Mn1 178.6(3) . . . . ?
N51 Mn1 N1 C14 128.5(3) . . . . ?
N4 Mn1 N1 C14 -134.5(3) . . . . ?
N3 Mn1 N1 C14 14.0(3) . . . . ?
N2 Mn1 N1 C14 34.6(4) . . . . ?
N7 Mn1 N1 C14 -65.0(3) . . . . ?
N51 Mn1 N1 C18 -50.9(3) . . . . ?
N4 Mn1 N1 C18 46.0(4) . . . . ?
N3 Mn1 N1 C18 -165.4(4) . . . . ?
N2 Mn1 N1 C18 -144.8(3) . . . . ?
N7 Mn1 N1 C18 115.5(3) . . . . ?
C22 C23 N2 C19 -2.2(6) . . . . ?
C22 C23 N2 Mn1 -179.2(3) . . . . ?
C20 C19 N2 C23 0.6(6) . . . . ?
C6 C19 N2 C23 179.6(3) . . . . ?
C20 C19 N2 Mn1 178.0(3) . . . . ?
C6 C19 N2 Mn1 -3.0(4) . . . . ?
N51 Mn1 N2 C23 42.9(3) . . . . ?
N4 Mn1 N2 C23 -50.5(3) . . . . ?
N1 Mn1 N2 C23 138.2(3) . . . . ?
N3 Mn1 N2 C23 158.9(4) . . . . ?
N7 Mn1 N2 C23 -125.7(3) . . . . ?
N51 Mn1 N2 C19 -134.2(3) . . . . ?
N4 Mn1 N2 C19 132.4(3) . . . . ?
N1 Mn1 N2 C19 -38.9(4) . . . . ?
N3 Mn1 N2 C19 -18.1(3) . . . . ?
N7 Mn1 N2 C19 57.2(3) . . . . ?
C19 C6 N3 C30 69.3(4) . . . . ?
C5 C6 N3 C30 -167.9(3) . . . . ?
C19 C6 N3 C8 -170.7(3) . . . . ?
C5 C6 N3 C8 -48.0(4) . . . . ?
C19 C6 N3 Mn1 -48.0(3) . . . . ?
C5 C6 N3 Mn1 74.7(3) . . . . ?
C14 C8 N3 C30 -75.1(4) . . . . ?
C1 C8 N3 C30 163.5(3) . . . . ?
C14 C8 N3 C6 165.0(3) . . . . ?
C1 C8 N3 C6 43.5(5) . . . . ?
C14 C8 N3 Mn1 43.0(3) . . . . ?
C1 C8 N3 Mn1 -78.4(4) . . . . ?
N51 Mn1 N3 C30 -0.2(3) . . . . ?
N4 Mn1 N3 C30 -142.3(2) . . . . ?
N1 Mn1 N3 C30 86.1(2) . . . . ?
N2 Mn1 N3 C30 -81.2(2) . . . . ?
N7 Mn1 N3 C30 176.5(3) . . . . ?
N51 Mn1 N3 C6 116.3(2) . . . . ?
N4 Mn1 N3 C6 -25.9(3) . . . . ?
N1 Mn1 N3 C6 -157.4(2) . . . . ?
N2 Mn1 N3 C6 35.3(2) . . . . ?
N7 Mn1 N3 C6 -67.0(2) . . . . ?
N51 Mn1 N3 C8 -117.5(2) . . . . ?
N4 Mn1 N3 C8 100.3(3) . . . . ?
N1 Mn1 N3 C8 -31.2(2) . . . . ?
N2 Mn1 N3 C8 161.4(3) . . . . ?
N7 Mn1 N3 C8 59.2(2) . . . . ?
C26 C25 N4 C29 0.5(6) . . . . ?
C24 C25 N4 C29 175.9(4) . . . . ?
C26 C25 N4 Mn1 176.1(3) . . . . ?
C24 C25 N4 Mn1 -8.5(5) . . . . ?
C28 C29 N4 C25 0.6(6) . . . . ?
C28 C29 N4 Mn1 -174.6(3) . . . . ?
N51 Mn1 N4 C25 162.2(3) . . . . ?
N1 Mn1 N4 C25 65.2(3) . . . . ?
N3 Mn1 N4 C25 -51.8(4) . . . . ?
N2 Mn1 N4 C25 -108.4(3) . . . . ?
N7 Mn1 N4 C25 -10.0(3) . . . . ?
N51 Mn1 N4 C29 -22.5(3) . . . . ?
N1 Mn1 N4 C29 -119.5(3) . . . . ?
N3 Mn1 N4 C29 123.4(3) . . . . ?
N2 Mn1 N4 C29 66.9(3) . . . . ?
N7 Mn1 N4 C29 165.3(4) . . . . ?
C25 C24 N7 C2 -164.7(4) . . . . ?
C25 C24 N7 C4 76.8(4) . . . . ?
C25 C24 N7 Mn1 -38.6(4) . . . . ?
C1 C2 N7 C24 -176.3(3) . . . . ?
C1 C2 N7 C4 -57.3(4) . . . . ?
C1 C2 N7 Mn1 64.9(4) . . . . ?
C5 C4 N7 C24 172.5(3) . . . . ?
C5 C4 N7 C2 55.5(4) . . . . ?
C5 C4 N7 Mn1 -72.8(3) . . . . ?
N51 Mn1 N7 C24 -9.7(6) . . . . ?
N4 Mn1 N7 C24 25.6(3) . . . . ?
N1 Mn1 N7 C24 -103.2(3) . . . . ?
N3 Mn1 N7 C24 -176.8(3) . . . . ?
N2 Mn1 N7 C24 113.0(3) . . . . ?
N51 Mn1 N7 C2 109.7(5) . . . . ?
N4 Mn1 N7 C2 145.0(3) . . . . ?
N1 Mn1 N7 C2 16.2(3) . . . . ?
N3 Mn1 N7 C2 -57.5(3) . . . . ?
N2 Mn1 N7 C2 -127.7(3) . . . . ?
N51 Mn1 N7 C4 -127.1(5) . . . . ?
N4 Mn1 N7 C4 -91.8(2) . . . . ?
N1 Mn1 N7 C4 139.5(2) . . . . ?
N3 Mn1 N7 C4 65.8(2) . . . . ?
N2 Mn1 N7 C4 -4.4(2) . . . . ?
Cr1 C51 N51 Mn1 -44(7) . . . . ?
N4 Mn1 N51 C51 -3.1(16) . . . . ?
N1 Mn1 N51 C51 123.7(16) . . . . ?
N3 Mn1 N51 C51 -162.9(15) . . . . ?
N2 Mn1 N51 C51 -92.6(16) . . . . ?
N7 Mn1 N51 C51 30.9(19) . . . . ?
O1 C10 O2 C11 1.8(6) . . . . ?
C1 C10 O2 C11 179.5(3) . . . . ?
O3 C12 O4 C13 4.0(8) . . . . ?
C5 C12 O4 C13 -178.2(5) . . . . ?

loop_
_platon_squeeze_void_nr
_platon_squeeze_void_average_x
_platon_squeeze_void_average_y
_platon_squeeze_void_average_z
_platon_squeeze_void_volume
_platon_squeeze_void_count_electrons
1 0.051 0.500 0.449 295.0 101.7
